data_2019964
loop_
_publ_author_name
'Minyaev, Mikhail E.'
'Roitershtein, Dmitrii M.'
'Nifant'ev, Ilya E.'
'Ananyev, Ivan V.'
'Minyaeva, Tatyana V.'
'Mikhaylyev, Timofey A.'

_publ_section_title
;
 A structural study of
 (1<i>RS</i>,2<i>SR</i>,3<i>RS</i>,4<i>SR</i>,5<i>RS</i>)-2,4-dibenzoyl-1,3,5-triphenylcyclohexan-1-ol
 chloroform hemisolvate and
 (1<i>RS</i>,2<i>SR</i>,3<i>RS</i>,4<i>SR</i>,5<i>RS</i>)-2,4-dibenzoyl-1-phenyl-3,5-bis(2-methoxyphenyl)cyclohexan-1-ol
;
_journal_coeditor_code BG2554
_journal_issue 6
_journal_name_full 'Acta Crystallographica Section C'
_journal_page_first
;
;
_journal_paper_doi 10.1107/S2053229615009857
_journal_volume 71
_journal_year 2015
_chemical_formula_iupac 'C40 H36 O5'
_chemical_formula_moiety 'C40 H36 O5'
_chemical_formula_sum 'C40 H36 O5'
_chemical_formula_weight 596.69
_chemical_name_common
;
2,4-Dibenzoyl-3,5-bis(2-methoxyphenyl)-1-phenylcyclohexanol
;
_chemical_name_systematic (4-Hydroxy-2,6-bis(2-methoxyphenyl)-4-phenylcyclohexane-1,3-diyl)bis(phenylmethanone)
_space_group_crystal_system orthorhombic
_space_group_IT_number 29
_space_group_name_Hall 'P 2c -2ac'
_space_group_name_H-M_alt 'P c a 21'
_symmetry_cell_setting orthorhombic
_symmetry_space_group_name_Hall 'P 2c -2ac'
_symmetry_space_group_name_H-M 'P c a 21'
_atom_sites_solution_hydrogens mixed
_atom_sites_solution_primary direct
_atom_sites_solution_secondary difmap
_audit_creation_method SHELXL-2014
_cell_angle_alpha 90
_cell_angle_beta 90
_cell_angle_gamma 90
_cell_formula_units_Z 4
_cell_length_a 13.6530(3)
_cell_length_b 12.0003(2)
_cell_length_c 19.1982(4)
_cell_measurement_reflns_used 9945
_cell_measurement_temperature 120(2)
_cell_measurement_theta_max 67.84
_cell_measurement_theta_min 4.61
_cell_volume 3145.43(11)
_computing_cell_refinement
;
SAINT (Bruker, 2007)
;
_computing_data_collection
;
APEX2 (Bruker, 2007)
;
_computing_data_reduction
;
SAINT (Bruker, 2007)
;
_computing_molecular_graphics
;
SHELXTL (Sheldrick, 2008)
;
_computing_publication_material
;
SHELXTL (Sheldrick, 2008) and publCIF (Westrip, 2010)
;
_computing_structure_refinement
;
SHELXL2014 (Sheldrick, 2015)
;
_computing_structure_solution
;
SHELXS2013 (Sheldrick, 2008)
;
_diffrn_ambient_temperature 120(2)
_diffrn_measured_fraction_theta_full 0.995
_diffrn_measured_fraction_theta_max 0.992
_diffrn_measurement_device_type 'Bruker APEXII CCD area-detector'
_diffrn_measurement_method '\f and \w scans'
_diffrn_radiation_monochromator graphite
_diffrn_radiation_source 'fine-focus sealed tube'
_diffrn_radiation_type CuK\a
_diffrn_radiation_wavelength 1.54178
_diffrn_reflns_av_R_equivalents 0.0430
_diffrn_reflns_limit_h_max 16
_diffrn_reflns_limit_h_min -16
_diffrn_reflns_limit_k_max 14
_diffrn_reflns_limit_k_min -14
_diffrn_reflns_limit_l_max 22
_diffrn_reflns_limit_l_min -22
_diffrn_reflns_number 41259
_diffrn_reflns_theta_full 67.679
_diffrn_reflns_theta_max 67.834
_diffrn_reflns_theta_min 3.683
_exptl_absorpt_coefficient_mu 0.654
_exptl_absorpt_correction_T_max 0.4669
_exptl_absorpt_correction_T_min 0.2551
_exptl_absorpt_correction_type multi-scan
_exptl_absorpt_process_details
;
(SADABS; Sheldrick, 1997)
;
_exptl_crystal_colour colourless
_exptl_crystal_density_diffrn 1.260
_exptl_crystal_density_method 'not measured'
_exptl_crystal_description block
_exptl_crystal_F_000 1264
_exptl_crystal_size_max 0.5
_exptl_crystal_size_mid 0.3
_exptl_crystal_size_min 0.2
_refine_diff_density_max 0.282
_refine_diff_density_min -0.168
_refine_ls_abs_structure_details
;
Flack <i>x</i> determined using 2368 quotients [(I+)-(I-)]/[(I+)+(I-)]
(Parsons <i>et al.</i>, 2013)
;
_refine_ls_abs_structure_Flack -0.12(7)
_refine_ls_extinction_method none
_refine_ls_goodness_of_fit_ref 1.027
_refine_ls_hydrogen_treatment mixed
_refine_ls_matrix_type full
_refine_ls_number_parameters 412
_refine_ls_number_reflns 5520
_refine_ls_number_restraints 2
_refine_ls_restrained_S_all 1.027
_refine_ls_R_factor_all 0.0362
_refine_ls_R_factor_gt 0.0338
_refine_ls_shift/su_max 0.000
_refine_ls_shift/su_mean 0.000
_refine_ls_structure_factor_coef Fsqd
_refine_ls_weighting_details 'w=1/[\s^2^(Fo^2^)+(0.0479P)^2^+0.8854P] where P=(Fo^2^+2Fc^2^)/3'
_refine_ls_weighting_scheme calc
_refine_ls_wR_factor_gt 0.0870
_refine_ls_wR_factor_ref 0.0886
_reflns_number_gt 5281
_reflns_number_total 5520
_reflns_threshold_expression I>2\s(I)
_cod_data_source_file bg2554sup1.cif
_cod_data_source_block mol-2
_cod_original_cell_volume 3145.44(11)
_cod_original_sg_symbol_H-M Pca2(1)
_cod_database_code 2019964
_cod_database_fobs_code 2019964
_shelx_space_group_comment
;
The symmetry employed for this shelxl refinement is uniquely defined
by the following loop, which should always be used as a source of
symmetry information in preference to the above space-group names.
They are only intended as comments.
;
_shelx_estimated_absorpt_t_min 0.736
_shelx_estimated_absorpt_t_max 0.880
_shelxl_version_number 2.014

loop_
_space_group_symop_operation_xyz
'x, y, z'
'-x, -y, z+1/2'
'x+1/2, -y, z'
'-x+1/2, y, z+1/2'

loop_
_atom_site_type_symbol
_atom_site_label
_atom_site_fract_x
_atom_site_fract_y
_atom_site_fract_z
_atom_site_U_iso_or_equiv
_atom_site_adp_type
_atom_site_calc_flag
_atom_site_occupancy
O O1 0.49073(12) 0.46442(14) 0.12075(10) 0.0266(4) Uani d 1
H H1 0.462(3) 0.501(3) 0.1550(17) 0.061(12) Uiso d 1
O O2 0.48300(13) 0.54302(14) 0.25537(10) 0.0310(4) Uani d 1
O O3 0.46167(13) 0.10206(15) 0.18168(11) 0.0329(4) Uani d 1
O O4 0.73762(13) 0.27105(14) 0.30053(10) 0.0290(4) Uani d 1
O O5 0.77952(15) 0.16606(16) 0.09204(12) 0.0433(5) Uani d 1
C C1 0.59342(17) 0.45737(19) 0.13628(13) 0.0226(5) Uani d 1
C C2 0.60861(17) 0.42196(18) 0.21314(13) 0.0215(5) Uani d 1
H H2 0.6805 0.4153 0.2221 0.026 Uiso calc 1
C C3 0.56002(17) 0.30784(19) 0.22856(13) 0.0227(5) Uani d 1
H H3 0.4890 0.3154 0.2167 0.027 Uiso calc 1
C C4 0.60273(17) 0.21777(18) 0.17987(13) 0.0223(5) Uani d 1
H H4 0.6743 0.2082 0.1893 0.027 Uiso calc 1
C C5 0.58698(19) 0.25192(18) 0.10291(13) 0.0254(5) Uani d 1
H H5 0.5148 0.2620 0.0965 0.030 Uiso calc 1
C C6 0.63460(19) 0.36608(19) 0.08848(13) 0.0249(5) Uani d 1
H H6A 0.7062 0.3603 0.0956 0.030 Uiso calc 1
H H6B 0.6230 0.3871 0.0393 0.030 Uiso calc 1
C C7 0.64372(17) 0.56949(19) 0.12480(13) 0.0221(5) Uani d 1
C C8 0.59099(19) 0.6623(2) 0.10273(15) 0.0288(5) Uani d 1
H H8 0.5232 0.6551 0.0925 0.035 Uiso calc 1
C C9 0.6362(2) 0.7652(2) 0.09549(16) 0.0336(6) Uani d 1
H H9 0.5994 0.8276 0.0802 0.040 Uiso calc 1
C C10 0.7345(2) 0.7772(2) 0.11044(14) 0.0302(6) Uani d 1
H H10 0.7650 0.8480 0.1063 0.036 Uiso calc 1
C C11 0.78810(18) 0.6858(2) 0.13142(13) 0.0283(5) Uani d 1
H H11 0.8560 0.6936 0.1412 0.034 Uiso calc 1
C C12 0.74328(18) 0.58237(19) 0.13836(14) 0.0248(5) Uani d 1
H H12 0.7810 0.5198 0.1525 0.030 Uiso calc 1
C C13 0.56609(17) 0.50631(18) 0.26432(13) 0.0230(5) Uani d 1
C C14 0.62248(18) 0.53663(19) 0.32777(13) 0.0239(5) Uani d 1
C C15 0.5708(2) 0.5673(2) 0.38768(15) 0.0313(6) Uani d 1
H H15 0.5013 0.5716 0.3862 0.038 Uiso calc 1
C C16 0.6193(2) 0.5915(2) 0.44909(15) 0.0380(7) Uani d 1
H H16 0.5834 0.6110 0.4897 0.046 Uiso calc 1
C C17 0.7208(2) 0.5869(2) 0.45098(15) 0.0367(7) Uani d 1
H H17 0.7545 0.6040 0.4929 0.044 Uiso calc 1
C C18 0.7734(2) 0.5575(2) 0.39195(15) 0.0308(6) Uani d 1
H H18 0.8429 0.5550 0.3935 0.037 Uiso calc 1
C C19 0.72458(18) 0.5319(2) 0.33060(13) 0.0258(5) Uani d 1
H H19 0.7608 0.5110 0.2904 0.031 Uiso calc 1
C C20 0.56580(18) 0.27982(18) 0.30559(13) 0.0233(5) Uani d 1
C C21 0.4797(2) 0.2755(2) 0.34438(15) 0.0313(6) Uani d 1
H H21 0.4185 0.2803 0.3211 0.038 Uiso calc 1
C C22 0.4814(3) 0.2642(2) 0.41623(16) 0.0427(8) Uani d 1
H H22 0.4219 0.2617 0.4419 0.051 Uiso calc 1
C C23 0.5701(3) 0.2568(3) 0.45005(17) 0.0491(9) Uani d 1
H H23 0.5716 0.2515 0.4994 0.059 Uiso calc 1
C C24 0.6572(2) 0.2568(2) 0.41282(15) 0.0384(7) Uani d 1
H H24 0.7181 0.2498 0.4364 0.046 Uiso calc 1
C C25 0.65455(19) 0.26721(19) 0.34112(14) 0.0274(6) Uani d 1
C C26 0.54845(18) 0.11005(19) 0.19641(13) 0.0245(5) Uani d 1
C C27 0.59920(19) 0.0179(2) 0.23457(14) 0.0271(5) Uani d 1
C C28 0.5420(2) -0.0633(2) 0.2669(2) 0.0483(8) Uani d 1
H H28 0.4726 -0.0591 0.2642 0.058 Uiso calc 1
C C29 0.5856(3) -0.1496(3) 0.3030(3) 0.0624(11) Uani d 1
H H29 0.5460 -0.2033 0.3260 0.075 Uiso calc 1
C C30 0.6860(2) -0.1587(2) 0.30592(19) 0.0443(8) Uani d 1
H H30 0.7156 -0.2198 0.3293 0.053 Uiso calc 1
C C31 0.7432(2) -0.0787(2) 0.27476(15) 0.0335(6) Uani d 1
H H31 0.8125 -0.0841 0.2771 0.040 Uiso calc 1
C C32 0.70012(19) 0.0099(2) 0.23981(14) 0.0296(6) Uani d 1
H H32 0.7403 0.0656 0.2193 0.036 Uiso calc 1
C C33 0.6182(2) 0.1617(2) 0.05224(15) 0.0351(6) Uani d 1
C C34 0.5463(3) 0.1174(2) 0.00662(16) 0.0445(8) Uani d 1
H H34 0.4818 0.1472 0.0070 0.053 Uiso calc 1
C C35 0.5693(4) 0.0310(3) -0.03861(18) 0.0584(10) Uani d 1
H H35 0.5208 0.0007 -0.0686 0.070 Uiso calc 1
C C36 0.6620(4) -0.0098(3) -0.03948(18) 0.0578(11) Uani d 1
H H36 0.6774 -0.0685 -0.0709 0.069 Uiso calc 1
C C37 0.7343(3) 0.0303(3) 0.0030(2) 0.0582(11) Uani d 1
H H37 0.7983 -0.0005 0.0012 0.070 Uiso calc 1
C C38 0.7123(2) 0.1183(2) 0.04975(16) 0.0397(7) Uani d 1
C C39 0.8295(2) 0.2552(3) 0.33398(19) 0.0420(7) Uani d 1
H H39A 0.8821 0.2601 0.2994 0.063 Uiso calc 1
H H39B 0.8308 0.1817 0.3561 0.063 Uiso calc 1
H H39C 0.8387 0.3130 0.3694 0.063 Uiso calc 1
C C40 0.8695(2) 0.1069(3) 0.1046(2) 0.0593(10) Uani d 1
H H40A 0.9094 0.1485 0.1381 0.089 Uiso calc 1
H H40B 0.9056 0.0990 0.0608 0.089 Uiso calc 1
H H40C 0.8547 0.0329 0.1235 0.089 Uiso calc 1

loop_
_atom_site_aniso_label
_atom_site_aniso_U_11
_atom_site_aniso_U_22
_atom_site_aniso_U_33
_atom_site_aniso_U_12
_atom_site_aniso_U_13
_atom_site_aniso_U_23
O1 0.0242(9) 0.0260(8) 0.0295(10) -0.0018(7) -0.0047(7) 0.0017(8)
O2 0.0283(9) 0.0304(9) 0.0344(11) 0.0065(7) -0.0011(8) -0.0018(8)
O3 0.0292(10) 0.0271(9) 0.0425(11) -0.0063(7) -0.0047(8) 0.0037(8)
O4 0.0252(9) 0.0293(8) 0.0326(10) 0.0014(7) -0.0043(8) 0.0038(8)
O5 0.0376(11) 0.0387(10) 0.0536(14) 0.0126(9) 0.0121(10) 0.0115(10)
C1 0.0227(12) 0.0214(11) 0.0236(13) -0.0008(9) -0.0033(10) 0.0012(10)
C2 0.0221(11) 0.0198(11) 0.0227(13) -0.0001(9) -0.0006(9) 0.0001(10)
C3 0.0237(11) 0.0199(11) 0.0244(13) -0.0025(9) 0.0006(10) 0.0003(9)
C4 0.0257(12) 0.0175(11) 0.0238(13) -0.0010(9) 0.0014(10) 0.0001(10)
C5 0.0327(13) 0.0209(11) 0.0227(13) -0.0038(10) 0.0008(10) 0.0002(10)
C6 0.0339(13) 0.0203(11) 0.0205(13) -0.0021(9) 0.0007(10) 0.0005(10)
C7 0.0270(12) 0.0201(11) 0.0191(12) -0.0003(9) 0.0006(9) -0.0013(9)
C8 0.0272(12) 0.0250(12) 0.0342(15) 0.0018(10) -0.0032(11) 0.0054(11)
C9 0.0374(15) 0.0218(11) 0.0417(17) 0.0042(10) -0.0019(12) 0.0057(11)
C10 0.0403(15) 0.0198(11) 0.0304(15) -0.0056(10) 0.0005(12) 0.0017(10)
C11 0.0289(13) 0.0296(13) 0.0264(14) -0.0067(10) -0.0017(11) 0.0019(10)
C12 0.0267(12) 0.0218(11) 0.0259(13) -0.0010(10) -0.0006(10) 0.0050(10)
C13 0.0263(12) 0.0184(10) 0.0241(12) -0.0013(9) 0.0016(10) 0.0031(10)
C14 0.0305(13) 0.0167(10) 0.0245(13) -0.0016(10) 0.0005(10) 0.0025(9)
C15 0.0352(14) 0.0289(12) 0.0299(14) 0.0024(11) 0.0041(12) -0.0027(11)
C16 0.0485(17) 0.0407(15) 0.0247(14) 0.0012(13) 0.0049(12) -0.0046(12)
C17 0.0489(17) 0.0364(14) 0.0249(15) -0.0014(13) -0.0077(12) -0.0028(12)
C18 0.0350(14) 0.0259(12) 0.0316(14) -0.0029(10) -0.0056(12) 0.0014(11)
C19 0.0311(13) 0.0212(11) 0.0249(13) -0.0016(10) 0.0005(10) -0.0002(10)
C20 0.0309(13) 0.0156(10) 0.0235(13) 0.0006(9) 0.0013(10) 0.0004(9)
C21 0.0365(14) 0.0221(11) 0.0354(15) 0.0019(11) 0.0089(12) 0.0050(11)
C22 0.0562(19) 0.0371(15) 0.0350(16) 0.0126(14) 0.0206(15) 0.0128(13)
C23 0.073(2) 0.0493(18) 0.0250(15) 0.0237(17) 0.0077(15) 0.0124(14)
C24 0.0514(17) 0.0351(14) 0.0286(15) 0.0122(13) -0.0061(13) 0.0075(12)
C25 0.0346(14) 0.0182(11) 0.0294(14) 0.0025(10) 0.0004(11) 0.0044(10)
C26 0.0274(13) 0.0227(11) 0.0234(13) -0.0040(10) 0.0030(10) -0.0012(10)
C27 0.0331(13) 0.0200(11) 0.0283(14) -0.0021(10) 0.0015(11) -0.0004(10)
C28 0.0316(15) 0.0362(15) 0.077(2) -0.0060(12) -0.0049(15) 0.0232(16)
C29 0.0422(18) 0.0429(17) 0.102(3) -0.0102(14) -0.0059(19) 0.041(2)
C30 0.0477(18) 0.0253(13) 0.060(2) -0.0002(12) -0.0086(15) 0.0137(14)
C31 0.0330(14) 0.0282(12) 0.0392(16) 0.0039(11) 0.0000(12) 0.0002(11)
C32 0.0302(14) 0.0267(12) 0.0319(15) -0.0011(10) 0.0033(11) 0.0023(10)
C33 0.0593(18) 0.0198(11) 0.0262(14) -0.0021(12) 0.0097(13) 0.0022(10)
C34 0.079(2) 0.0279(13) 0.0263(15) -0.0172(14) 0.0037(14) -0.0045(12)
C35 0.106(3) 0.0343(16) 0.0351(19) -0.0162(19) 0.002(2) -0.0050(14)
C36 0.109(3) 0.0318(15) 0.0332(18) -0.0064(19) 0.0212(19) -0.0017(14)
C37 0.086(3) 0.0321(15) 0.056(2) 0.0087(17) 0.035(2) 0.0141(16)
C38 0.0595(19) 0.0240(12) 0.0356(16) -0.0025(12) 0.0168(15) 0.0063(12)
C39 0.0295(14) 0.0417(15) 0.055(2) 0.0015(12) -0.0135(13) 0.0094(14)
C40 0.0454(19) 0.0515(19) 0.081(3) 0.0196(15) 0.0162(18) 0.0282(19)

loop_
_atom_type_symbol
_atom_type_description
_atom_type_scat_dispersion_real
_atom_type_scat_dispersion_imag
_atom_type_scat_source
C C 0.0181 0.0091 'International Tables Vol C Tables 4.2.6.8 and 6.1.1.4'
H H 0.0000 0.0000 'International Tables Vol C Tables 4.2.6.8 and 6.1.1.4'
O O 0.0492 0.0322 'International Tables Vol C Tables 4.2.6.8 and 6.1.1.4'

loop_
_geom_angle_atom_site_label_1
_geom_angle_atom_site_label_2
_geom_angle_atom_site_label_3
_geom_angle
C1 O1 H1 108(3)
C25 O4 C39 117.8(2)
C38 O5 C40 118.1(3)
O1 C1 C7 110.94(18)
O1 C1 C6 105.99(19)
C7 C1 C6 112.2(2)
O1 C1 C2 110.2(2)
C7 C1 C2 108.59(19)
C6 C1 C2 108.93(19)
C13 C2 C1 112.37(19)
C13 C2 C3 107.48(19)
C1 C2 C3 111.52(19)
C13 C2 H2 108.5
C1 C2 H2 108.5
C3 C2 H2 108.5
C20 C3 C4 114.5(2)
C20 C3 C2 111.06(19)
C4 C3 C2 109.96(19)
C20 C3 H3 107.0
C4 C3 H3 107.0
C2 C3 H3 107.0
C26 C4 C3 106.51(19)
C26 C4 C5 110.85(19)
C3 C4 C5 109.88(19)
C26 C4 H4 109.8
C3 C4 H4 109.8
C5 C4 H4 109.8
C33 C5 C6 113.6(2)
C33 C5 C4 112.6(2)
C6 C5 C4 110.37(19)
C33 C5 H5 106.6
C6 C5 H5 106.6
C4 C5 H5 106.6
C1 C6 C5 111.8(2)
C1 C6 H6A 109.2
C5 C6 H6A 109.2
C1 C6 H6B 109.2
C5 C6 H6B 109.2
H6A C6 H6B 107.9
C8 C7 C12 118.2(2)
C8 C7 C1 121.1(2)
C12 C7 C1 120.7(2)
C9 C8 C7 120.8(2)
C9 C8 H8 119.6
C7 C8 H8 119.6
C10 C9 C8 120.4(2)
C10 C9 H9 119.8
C8 C9 H9 119.8
C11 C10 C9 119.6(2)
C11 C10 H10 120.2
C9 C10 H10 120.2
C10 C11 C12 120.3(2)
C10 C11 H11 119.9
C12 C11 H11 119.9
C11 C12 C7 120.7(2)
C11 C12 H12 119.6
C7 C12 H12 119.6
O2 C13 C14 120.3(2)
O2 C13 C2 119.9(2)
C14 C13 C2 119.6(2)
C19 C14 C15 118.9(2)
C19 C14 C13 122.6(2)
C15 C14 C13 118.5(2)
C16 C15 C14 120.9(2)
C16 C15 H15 119.5
C14 C15 H15 119.5
C15 C16 C17 119.5(3)
C15 C16 H16 120.2
C17 C16 H16 120.2
C16 C17 C18 120.4(3)
C16 C17 H17 119.8
C18 C17 H17 119.8
C17 C18 C19 120.1(2)
C17 C18 H18 120.0
C19 C18 H18 120.0
C18 C19 C14 120.2(2)
C18 C19 H19 119.9
C14 C19 H19 119.9
C21 C20 C25 117.8(2)
C21 C20 C3 119.0(2)
C25 C20 C3 122.9(2)
C22 C21 C20 121.5(3)
C22 C21 H21 119.3
C20 C21 H21 119.3
C23 C22 C21 119.3(3)
C23 C22 H22 120.3
C21 C22 H22 120.3
C22 C23 C24 120.7(3)
C22 C23 H23 119.6
C24 C23 H23 119.6
C25 C24 C23 119.4(3)
C25 C24 H24 120.3
C23 C24 H24 120.3
O4 C25 C24 123.0(3)
O4 C25 C20 115.7(2)
C24 C25 C20 121.2(3)
O3 C26 C27 120.3(2)
O3 C26 C4 119.3(2)
C27 C26 C4 120.3(2)
C32 C27 C28 118.5(2)
C32 C27 C26 123.2(2)
C28 C27 C26 118.3(2)
C29 C28 C27 120.4(3)
C29 C28 H28 119.8
C27 C28 H28 119.8
C30 C29 C28 120.6(3)
C30 C29 H29 119.7
C28 C29 H29 119.7
C31 C30 C29 119.5(3)
C31 C30 H30 120.2
C29 C30 H30 120.2
C30 C31 C32 120.3(3)
C30 C31 H31 119.8
C32 C31 H31 119.8
C27 C32 C31 120.7(2)
C27 C32 H32 119.7
C31 C32 H32 119.7
C38 C33 C34 118.7(3)
C38 C33 C5 123.4(3)
C34 C33 C5 117.9(3)
C35 C34 C33 120.5(4)
C35 C34 H34 119.7
C33 C34 H34 119.7
C36 C35 C34 119.2(4)
C36 C35 H35 120.4
C34 C35 H35 120.4
C35 C36 C37 122.6(3)
C35 C36 H36 118.7
C37 C36 H36 118.7
C36 C37 C38 119.1(4)
C36 C37 H37 120.4
C38 C37 H37 120.4
O5 C38 C33 116.7(3)
O5 C38 C37 123.4(3)
C33 C38 C37 119.8(3)
O4 C39 H39A 109.5
O4 C39 H39B 109.5
H39A C39 H39B 109.5
O4 C39 H39C 109.5
H39A C39 H39C 109.5
H39B C39 H39C 109.5
O5 C40 H40A 109.5
O5 C40 H40B 109.5
H40A C40 H40B 109.5
O5 C40 H40C 109.5
H40A C40 H40C 109.5
H40B C40 H40C 109.5

loop_
_geom_bond_atom_site_label_1
_geom_bond_atom_site_label_2
_geom_bond_distance
O1 C1 1.436(3)
O1 H1 0.88(2)
O2 C13 1.229(3)
O3 C26 1.222(3)
O4 C25 1.377(3)
O4 C39 1.421(3)
O5 C38 1.353(4)
O5 C40 1.439(4)
C1 C7 1.527(3)
C1 C6 1.536(3)
C1 C2 1.549(3)
C2 C13 1.525(3)
C2 C3 1.550(3)
C2 H2 1.0000
C3 C20 1.519(4)
C3 C4 1.543(3)
C3 H3 1.0000
C4 C26 1.523(3)
C4 C5 1.548(3)
C4 H4 1.0000
C5 C33 1.517(4)
C5 C6 1.541(3)
C5 H5 1.0000
C6 H6A 0.9900
C6 H6B 0.9900
C7 C8 1.392(3)
C7 C12 1.393(3)
C8 C9 1.387(4)
C8 H8 0.9500
C9 C10 1.379(4)
C9 H9 0.9500
C10 C11 1.379(4)
C10 H10 0.9500
C11 C12 1.391(3)
C11 H11 0.9500
C12 H12 0.9500
C13 C14 1.486(4)
C14 C19 1.396(4)
C14 C15 1.399(4)
C15 C16 1.383(4)
C15 H15 0.9500
C16 C17 1.387(4)
C16 H16 0.9500
C17 C18 1.387(4)
C17 H17 0.9500
C18 C19 1.388(4)
C18 H18 0.9500
C19 H19 0.9500
C20 C21 1.392(4)
C20 C25 1.399(4)
C21 C22 1.386(4)
C21 H21 0.9500
C22 C23 1.377(5)
C22 H22 0.9500
C23 C24 1.388(5)
C23 H23 0.9500
C24 C25 1.383(4)
C24 H24 0.9500
C26 C27 1.497(4)
C27 C32 1.385(4)
C27 C28 1.395(4)
C28 C29 1.382(4)
C28 H28 0.9500
C29 C30 1.376(5)
C29 H29 0.9500
C30 C31 1.374(4)
C30 H30 0.9500
C31 C32 1.388(4)
C31 H31 0.9500
C32 H32 0.9500
C33 C38 1.386(4)
C33 C34 1.419(5)
C34 C35 1.389(5)
C34 H34 0.9500
C35 C36 1.357(6)
C35 H35 0.9500
C36 C37 1.367(6)
C36 H36 0.9500
C37 C38 1.419(5)
C37 H37 0.9500
C39 H39A 0.9800
C39 H39B 0.9800
C39 H39C 0.9800
C40 H40A 0.9800
C40 H40B 0.9800
C40 H40C 0.9800

loop_
_geom_hbond_atom_site_label_D
_geom_hbond_atom_site_label_H
_geom_hbond_atom_site_label_A
_geom_hbond_site_symmetry_A
_geom_hbond_distance_DH
_geom_hbond_distance_HA
_geom_hbond_distance_DA
_geom_hbond_angle_DHA
O1 H1 O2 . 0.88(2) 2.01(3) 2.753(3) 141(3)
C2 H2 O4 . 1.00 2.42 3.033(3) 118.7
C4 H4 O4 . 1.00 2.42 3.028(3) 118.2
C4 H4 O5 . 1.00 2.41 3.009(3) 117.7
C6 H6A O5 . 0.99 2.54 3.111(3) 116.8
C40 H40C O3 3 0.98 2.45 3.172(4) 130.1

loop_
_geom_torsion_atom_site_label_1
_geom_torsion_atom_site_label_2
_geom_torsion_atom_site_label_3
_geom_torsion_atom_site_label_4
_geom_torsion
O1 C1 C2 C13 -62.0(2)
C7 C1 C2 C13 59.7(2)
C6 C1 C2 C13 -177.82(19)
O1 C1 C2 C3 58.8(2)
C7 C1 C2 C3 -179.53(19)
C6 C1 C2 C3 -57.1(2)
C13 C2 C3 C20 -50.3(3)
C1 C2 C3 C20 -173.9(2)
C13 C2 C3 C4 -178.12(19)
C1 C2 C3 C4 58.3(3)
C20 C3 C4 C26 56.3(3)
C2 C3 C4 C26 -177.80(19)
C20 C3 C4 C5 176.5(2)
C2 C3 C4 C5 -57.7(2)
C26 C4 C5 C33 -56.9(3)
C3 C4 C5 C33 -174.3(2)
C26 C4 C5 C6 175.0(2)
C3 C4 C5 C6 57.6(3)
O1 C1 C6 C5 -61.6(3)
C7 C1 C6 C5 177.2(2)
C2 C1 C6 C5 56.9(3)
C33 C5 C6 C1 174.4(2)
C4 C5 C6 C1 -58.1(3)
O1 C1 C7 C8 0.5(3)
C6 C1 C7 C8 118.9(3)
C2 C1 C7 C8 -120.7(3)
O1 C1 C7 C12 178.5(2)
C6 C1 C7 C12 -63.2(3)
C2 C1 C7 C12 57.3(3)
C12 C7 C8 C9 -1.0(4)
C1 C7 C8 C9 177.0(2)
C7 C8 C9 C10 -0.3(5)
C8 C9 C10 C11 1.2(4)
C9 C10 C11 C12 -0.8(4)
C10 C11 C12 C7 -0.5(4)
C8 C7 C12 C11 1.4(4)
C1 C7 C12 C11 -176.6(2)
C1 C2 C13 O2 47.2(3)
C3 C2 C13 O2 -75.9(3)
C1 C2 C13 C14 -137.7(2)
C3 C2 C13 C14 99.2(2)
O2 C13 C14 C19 -157.0(2)
C2 C13 C14 C19 27.8(3)
O2 C13 C14 C15 25.3(3)
C2 C13 C14 C15 -149.8(2)
C19 C14 C15 C16 -0.7(4)
C13 C14 C15 C16 177.1(2)
C14 C15 C16 C17 1.0(4)
C15 C16 C17 C18 -0.5(4)
C16 C17 C18 C19 -0.4(4)
C17 C18 C19 C14 0.7(4)
C15 C14 C19 C18 -0.2(4)
C13 C14 C19 C18 -177.8(2)
C4 C3 C20 C21 -121.5(2)
C2 C3 C20 C21 113.3(2)
C4 C3 C20 C25 64.1(3)
C2 C3 C20 C25 -61.2(3)
C25 C20 C21 C22 3.0(4)
C3 C20 C21 C22 -171.8(2)
C20 C21 C22 C23 -0.3(4)
C21 C22 C23 C24 -2.0(5)
C22 C23 C24 C25 1.5(5)
C39 O4 C25 C24 4.8(4)
C39 O4 C25 C20 -178.1(2)
C23 C24 C25 O4 178.2(2)
C23 C24 C25 C20 1.3(4)
C21 C20 C25 O4 179.4(2)
C3 C20 C25 O4 -6.1(3)
C21 C20 C25 C24 -3.5(4)
C3 C20 C25 C24 171.0(2)
C3 C4 C26 O3 68.2(3)
C5 C4 C26 O3 -51.3(3)
C3 C4 C26 C27 -107.8(2)
C5 C4 C26 C27 132.7(2)
O3 C26 C27 C32 165.6(3)
C4 C26 C27 C32 -18.4(4)
O3 C26 C27 C28 -15.0(4)
C4 C26 C27 C28 161.0(3)
C32 C27 C28 C29 -0.3(5)
C26 C27 C28 C29 -179.8(3)
C27 C28 C29 C30 -1.8(7)
C28 C29 C30 C31 2.3(6)
C29 C30 C31 C32 -0.8(5)
C28 C27 C32 C31 1.9(4)
C26 C27 C32 C31 -178.7(3)
C30 C31 C32 C27 -1.3(4)
C6 C5 C33 C38 68.2(3)
C4 C5 C33 C38 -58.2(3)
C6 C5 C33 C34 -113.8(3)
C4 C5 C33 C34 119.9(3)
C38 C33 C34 C35 1.2(4)
C5 C33 C34 C35 -176.9(3)
C33 C34 C35 C36 -1.0(5)
C34 C35 C36 C37 0.6(5)
C35 C36 C37 C38 -0.4(5)
C40 O5 C38 C33 164.2(3)
C40 O5 C38 C37 -17.5(4)
C34 C33 C38 O5 177.3(2)
C5 C33 C38 O5 -4.6(4)
C34 C33 C38 C37 -1.0(4)
C5 C33 C38 C37 177.0(2)
C36 C37 C38 O5 -177.6(3)
C36 C37 C38 C33 0.6(4)
